data_2208603
loop_
_publ_author_name
'Sankar Muniappan'
'Sophia Liptsman '
'Israel Goldberg'

_publ_section_title
;
 A nitrobenzene and dimethylformamide clathrate of
 (pyridine)[5,10,15-tris(4-cyanophenyl)-20-(2-quinolyl)porphyrinato]zinc(II)
;
_journal_coeditor_code HB2017
_journal_issue 4
_journal_name_full 'Acta Crystallographica Section E'
_journal_page_first m753
_journal_page_last m756
_journal_paper_doi 10.1107/S1600536806008026
_journal_volume 62
_journal_year 2006
_chemical_formula_iupac '[Zn (C50 H26 N8) (C5 H5 N)], C6 H5 N O2, C3 H7 N O'
_chemical_formula_moiety 'C55 H31 N9 Zn, C6 H5 N O2, C3 H7 N O'
_chemical_formula_sum 'C64 H43 N11 O3 Zn'
_chemical_formula_weight 1006.37
_chemical_name_systematic
;
(pyridine)[5,10,15-tris(4-cyanophenyl)-20-(2-quinolyl)porphyrinato]zinc(II)--
nitrobenzene--dimethylforrmamide (1/1/1)
;
_space_group_IT_number 2
_symmetry_cell_setting triclinic
_symmetry_space_group_name_Hall '-P 1'
_symmetry_space_group_name_H-M 'P -1'
_atom_sites_solution_hydrogens geom
_atom_sites_solution_primary direct
_atom_sites_solution_secondary difmap
_audit_creation_method SHELXL-97
_cell_angle_alpha 79.6017(12)
_cell_angle_beta 72.0928(11)
_cell_angle_gamma 80.9992(16)
_cell_formula_units_Z 2
_cell_length_a 11.2089(2)
_cell_length_b 15.3117(3)
_cell_length_c 17.2043(4)
_cell_measurement_reflns_used 10058
_cell_measurement_temperature 110(2)
_cell_measurement_theta_max 27.88
_cell_measurement_theta_min 1.41
_cell_volume 2747.42(10)
_computing_cell_refinement 'Denzo (Otwinowski and Minor, 1997)'
_computing_data_collection 'Collect (Nonius, 1999)'
_computing_data_reduction 'Denzo (Otwinowski and Minor, 1997)'
_computing_molecular_graphics
;
ORTEP-III (Burnett and Johnson, 1996) and
MERCURY (Bruno et al., 2002)
;
_computing_publication_material 'SHELXL-97 (Sheldrick, 1997)'
_computing_structure_refinement 'SHELXL-97 (Sheldrick, 1997)'
_computing_structure_solution 'SIR-97 (Altomare <i>et al.</i>,  1994)'
_diffrn_ambient_temperature 110(2)
_diffrn_detector_area_resol_mean '56 microns'
_diffrn_measured_fraction_theta_full 0.970
_diffrn_measured_fraction_theta_max 0.970
_diffrn_measurement_device_type 'Nonius KappaCCD'
_diffrn_measurement_method '1 deg. omega scans'
_diffrn_radiation_monochromator graphite
_diffrn_radiation_source 'fine-focus sealed tube'
_diffrn_radiation_type MoK\a
_diffrn_radiation_wavelength 0.71073
_diffrn_reflns_av_R_equivalents 0.0440
_diffrn_reflns_av_sigmaI/netI 0.0580
_diffrn_reflns_limit_h_max 14
_diffrn_reflns_limit_h_min -14
_diffrn_reflns_limit_k_max 20
_diffrn_reflns_limit_k_min -19
_diffrn_reflns_limit_l_max 22
_diffrn_reflns_limit_l_min -20
_diffrn_reflns_number 30139
_diffrn_reflns_theta_full 27.93
_diffrn_reflns_theta_max 27.93
_diffrn_reflns_theta_min 2.51
_diffrn_standards_number 0
_exptl_absorpt_coefficient_mu 0.505
_exptl_absorpt_correction_type none
_exptl_crystal_colour red
_exptl_crystal_density_diffrn 1.305
_exptl_crystal_density_method 'not measured'
_exptl_crystal_description needle
_exptl_crystal_F_000 1116
_exptl_crystal_size_max 0.35
_exptl_crystal_size_mid 0.15
_exptl_crystal_size_min 0.10
_refine_diff_density_max 0.939
_refine_diff_density_min -0.471
_refine_ls_extinction_method none
_refine_ls_goodness_of_fit_ref 1.065
_refine_ls_hydrogen_treatment constr
_refine_ls_matrix_type full
_refine_ls_number_parameters 667
_refine_ls_number_reflns 12778
_refine_ls_number_restraints 0
_refine_ls_restrained_S_all 1.065
_refine_ls_R_factor_all 0.0749
_refine_ls_R_factor_gt 0.0555
_refine_ls_shift/su_max 0.002
_refine_ls_shift/su_mean 0.000
_refine_ls_structure_factor_coef Fsqd
_refine_ls_weighting_details 'calc w=1/[\s^2^(Fo^2^)+(0.0847P)^2^+0.5255P] where P=(Fo^2^+2Fc^2^)/3'
_refine_ls_weighting_scheme calc
_refine_ls_wR_factor_gt 0.1452
_refine_ls_wR_factor_ref 0.1536
_reflns_number_gt 9650
_reflns_number_total 12778
_reflns_threshold_expression I>2\s(I)
_cod_data_source_file hb2017.cif
_cod_data_source_block I
_cod_database_code 2208603
_cod_database_fobs_code 2208603

loop_
_symmetry_equiv_pos_as_xyz
'x, y, z'
'-x, -y, -z'

loop_
_atom_site_type_symbol
_atom_site_label
_atom_site_fract_x
_atom_site_fract_y
_atom_site_fract_z
_atom_site_U_iso_or_equiv
_atom_site_adp_type
_atom_site_calc_flag
_atom_site_refinement_flags
_atom_site_occupancy
Zn Zn 0.39082(2) 0.823338(17) 0.248561(15) 0.02632(10) Uani d . 1
C C1 0.4621(2) 0.80111(16) 0.06457(15) 0.0306(5) Uani d . 1
C C2 0.5407(3) 0.74568(18) 0.00440(15) 0.0369(6) Uani d . 1
H H2 0.5417 0.7507 -0.0516 0.044 Uiso calc R 1
C C3 0.6130(3) 0.68499(18) 0.04349(16) 0.0376(6) Uani d . 1
H H3 0.6755 0.6403 0.0197 0.045 Uiso calc R 1
C C4 0.5766(2) 0.70148(17) 0.12816(15) 0.0312(5) Uani d . 1
C C5 0.6317(2) 0.65293(16) 0.18840(15) 0.0308(5) Uani d . 1
C C6 0.6038(2) 0.67215(16) 0.26940(15) 0.0313(5) Uani d . 1
C C7 0.6623(3) 0.62289(18) 0.33060(16) 0.0390(6) Uani d . 1
H H7 0.7240 0.5725 0.3238 0.047 Uiso calc R 1
C C8 0.6117(3) 0.66269(18) 0.39957(16) 0.0383(6) Uani d . 1
H H8 0.6315 0.6453 0.4504 0.046 Uiso calc R 1
C C9 0.5226(2) 0.73594(16) 0.38154(15) 0.0315(5) Uani d . 1
C C10 0.4549(2) 0.79697(17) 0.43598(14) 0.0306(5) Uani d . 1
C C11 0.3792(2) 0.87421(16) 0.41679(14) 0.0295(5) Uani d . 1
C C12 0.3199(2) 0.93988(17) 0.47170(15) 0.0338(5) Uani d . 1
H H12 0.3238 0.9373 0.5265 0.041 Uiso calc R 1
C C13 0.2578(2) 1.00580(17) 0.43020(15) 0.0331(5) Uani d . 1
H H13 0.2108 1.0585 0.4501 0.040 Uiso calc R 1
C C14 0.2769(2) 0.98049(16) 0.34953(14) 0.0294(5) Uani d . 1
C C15 0.2293(2) 1.03261(16) 0.28696(14) 0.0303(5) Uani d . 1
C C16 0.2513(2) 1.01035(16) 0.20734(14) 0.0303(5) Uani d . 1
C C17 0.2055(3) 1.06440(18) 0.14242(16) 0.0374(6) Uani d . 1
H H17 0.1569 1.1210 0.1452 0.045 Uiso calc R 1
C C18 0.2450(3) 1.01914(18) 0.07674(15) 0.0359(6) Uani d . 1
H H18 0.2291 1.0380 0.0248 0.043 Uiso calc R 1
C C19 0.3155(2) 0.93726(16) 0.10035(14) 0.0284(5) Uani d . 1
C C20 0.3791(2) 0.87471(16) 0.04726(14) 0.0282(5) Uani d . 1
N N21 0.48532(19) 0.77256(13) 0.13962(12) 0.0290(4) Uani d . 1
N N22 0.51840(18) 0.74002(13) 0.30168(12) 0.0286(4) Uani d . 1
N N23 0.35150(19) 0.90060(13) 0.34318(12) 0.0288(4) Uani d . 1
N N24 0.31798(18) 0.93319(13) 0.18003(12) 0.0281(4) Uani d . 1
C C25 0.7314(2) 0.57752(18) 0.16310(15) 0.0362(6) Uani d . 1
C C26 0.8552(3) 0.5844(3) 0.1509(3) 0.0690(11) Uani d . 1
H H26 0.8793 0.6379 0.1594 0.083 Uiso calc R 1
C C27 0.9480(3) 0.5148(3) 0.1264(3) 0.0793(12) Uani d . 1
H H27 1.0342 0.5217 0.1173 0.095 Uiso calc R 1
C C28 0.9157(3) 0.4378(2) 0.11544(19) 0.0505(7) Uani d . 1
C C29 0.7899(4) 0.4287(2) 0.1258(3) 0.0727(11) Uani d . 1
H H29 0.7667 0.3754 0.1162 0.087 Uiso calc R 1
C C30 0.6986(3) 0.4990(2) 0.1502(2) 0.0623(9) Uani d . 1
H H30 0.6124 0.4930 0.1582 0.075 Uiso calc R 1
C C31 1.0107(3) 0.3644(3) 0.0908(2) 0.0625(9) Uani d . 1
N N32 1.0826(3) 0.3044(2) 0.0734(2) 0.0757(9) Uani d . 1
C C33 0.4670(2) 0.77447(17) 0.52219(15) 0.0328(5) Uani d . 1
C C34 0.4022(3) 0.70689(18) 0.57608(16) 0.0400(6) Uani d . 1
H H34 0.3501 0.6764 0.5581 0.048 Uiso calc R 1
C C35 0.4125(3) 0.68333(19) 0.65540(17) 0.0472(7) Uani d . 1
H H35 0.3672 0.6375 0.6920 0.057 Uiso calc R 1
C C36 0.4903(3) 0.72766(19) 0.68097(17) 0.0448(7) Uani d . 1
C C37 0.5556(3) 0.7954(2) 0.62798(17) 0.0435(6) Uani d . 1
H H37 0.6082 0.8256 0.6458 0.052 Uiso calc R 1
C C38 0.5434(3) 0.81870(19) 0.54826(16) 0.0396(6) Uani d . 1
H H38 0.5876 0.8651 0.5118 0.048 Uiso calc R 1
C C39 0.5005(4) 0.7042(2) 0.7640(2) 0.0598(9) Uani d . 1
N N40 0.5079(5) 0.6856(2) 0.8295(2) 0.0919(13) Uani d . 1
C C41 0.1530(2) 1.11930(17) 0.30542(15) 0.0338(5) Uani d . 1
C C42 0.0376(3) 1.12105(19) 0.36812(17) 0.0397(6) Uani d . 1
H H42 0.0090 1.0668 0.4000 0.048 Uiso calc R 1
C C43 -0.0339(3) 1.2008(2) 0.38343(19) 0.0469(7) Uani d . 1
H H43 -0.1112 1.2017 0.4264 0.056 Uiso calc R 1
C C44 0.0067(3) 1.2807(2) 0.33602(19) 0.0470(7) Uani d . 1
C C45 0.1225(3) 1.2796(2) 0.27479(18) 0.0455(7) Uani d . 1
H H45 0.1518 1.3337 0.2433 0.055 Uiso calc R 1
C C46 0.1937(3) 1.19906(17) 0.26060(16) 0.0370(6) Uani d . 1
H H46 0.2725 1.1983 0.2191 0.044 Uiso calc R 1
C C47 -0.0700(4) 1.3639(2) 0.3492(2) 0.0614(9) Uani d . 1
N N48 -0.1335(4) 1.4302(2) 0.3590(3) 0.0896(11) Uani d . 1
C C49 0.3614(2) 0.89024(16) -0.03755(14) 0.0303(5) Uani d . 1
N N50 0.2690(2) 0.85264(15) -0.04713(13) 0.0376(5) Uani d . 1
C C51 0.2520(3) 0.86520(18) -0.12475(16) 0.0375(6) Uani d . 1
C C52 0.1562(3) 0.8263(2) -0.13573(19) 0.0514(7) Uani d . 1
H H52 0.1025 0.7928 -0.0901 0.062 Uiso calc R 1
C C53 0.1383(3) 0.8359(2) -0.2122(2) 0.0531(8) Uani d . 1
H H53 0.0723 0.8088 -0.2192 0.064 Uiso calc R 1
C C54 0.2181(3) 0.8865(2) -0.2821(2) 0.0544(8) Uani d . 1
H H54 0.2060 0.8923 -0.3352 0.065 Uiso calc R 1
C C55 0.3079(3) 0.9244(2) -0.27146(17) 0.0452(7) Uani d . 1
H H55 0.3598 0.9586 -0.3175 0.054 Uiso calc R 1
C C56 0.3302(3) 0.91597(17) -0.19297(16) 0.0377(6) Uani d . 1
C C57 0.4261(3) 0.9540(2) -0.17989(17) 0.0431(6) Uani d . 1
H H57 0.4805 0.9884 -0.2243 0.052 Uiso calc R 1
C C58 0.4416(3) 0.9415(2) -0.10247(16) 0.0403(6) Uani d . 1
H H58 0.5065 0.9675 -0.0930 0.048 Uiso calc R 1
N N59 0.2289(2) 0.75215(15) 0.29321(14) 0.0375(5) Uani d . 1
C C60 0.1901(4) 0.7143(4) 0.2451(3) 0.1045(19) Uani d . 1
H H60 0.2375 0.7176 0.1886 0.125 Uiso calc R 1
C C61 0.0816(6) 0.6685(6) 0.2717(4) 0.154(4) Uani d . 1
H H61 0.0596 0.6394 0.2345 0.185 Uiso calc R 1
C C62 0.0118(4) 0.6666(4) 0.3484(3) 0.0980(16) Uani d . 1
H H62 -0.0616 0.6361 0.3676 0.118 Uiso calc R 1
C C63 0.0447(4) 0.7082(3) 0.3994(3) 0.0704(10) Uani d . 1
H H63 -0.0056 0.7087 0.4550 0.084 Uiso calc R 1
C C64 0.1537(3) 0.7504(2) 0.3694(2) 0.0583(8) Uani d . 1
H H64 0.1759 0.7801 0.4061 0.070 Uiso calc R 1
C C65 0.2225(3) 0.1431(2) 0.7576(2) 0.0486(7) Uani d . 1
H H65 0.2976 0.1508 0.7136 0.058 Uiso calc R 1
C C66 0.2149(3) 0.1580(2) 0.8363(2) 0.0509(7) Uani d . 1
H H66 0.2857 0.1758 0.8464 0.061 Uiso calc R 1
C C67 0.1069(3) 0.1474(3) 0.8992(2) 0.0655(9) Uani d . 1
H H67 0.1023 0.1578 0.9530 0.079 Uiso calc R 1
C C68 0.0046(4) 0.1218(5) 0.8846(3) 0.107(2) Uani d . 1
H H68 -0.0709 0.1145 0.9284 0.128 Uiso calc R 1
C C69 0.0109(3) 0.1064(4) 0.8066(2) 0.0868(15) Uani d . 1
H H69 -0.0599 0.0886 0.7966 0.104 Uiso calc R 1
C C70 0.1185(3) 0.1169(2) 0.74496(19) 0.0452(7) Uani d . 1
N N71 0.1254(3) 0.10008(18) 0.66264(16) 0.0517(6) Uani d . 1
O O72 0.0342(2) 0.07354(17) 0.65262(16) 0.0638(6) Uani d . 1
O O73 0.2222(3) 0.1136(2) 0.60696(16) 0.0806(8) Uani d . 1

loop_
_atom_site_aniso_label
_atom_site_aniso_U_11
_atom_site_aniso_U_22
_atom_site_aniso_U_33
_atom_site_aniso_U_12
_atom_site_aniso_U_13
_atom_site_aniso_U_23
Zn 0.02952(15) 0.02928(15) 0.02161(14) -0.00048(10) -0.01038(10) -0.00429(10)
C1 0.0341(12) 0.0338(12) 0.0271(12) -0.0025(10) -0.0121(10) -0.0072(10)
C2 0.0442(14) 0.0448(15) 0.0250(12) 0.0036(12) -0.0144(10) -0.0122(11)
C3 0.0457(14) 0.0410(14) 0.0279(13) 0.0064(11) -0.0140(11) -0.0127(11)
C4 0.0336(12) 0.0358(13) 0.0257(12) -0.0011(10) -0.0098(9) -0.0081(10)
C5 0.0324(12) 0.0317(12) 0.0283(12) 0.0020(10) -0.0091(9) -0.0082(10)
C6 0.0319(12) 0.0356(13) 0.0275(12) 0.0012(10) -0.0117(10) -0.0060(10)
C7 0.0441(14) 0.0397(14) 0.0319(13) 0.0112(11) -0.0153(11) -0.0073(11)
C8 0.0428(14) 0.0450(15) 0.0279(13) 0.0078(12) -0.0183(11) -0.0040(11)
C9 0.0356(12) 0.0336(12) 0.0253(12) 0.0011(10) -0.0119(10) -0.0031(9)
C10 0.0323(12) 0.0381(13) 0.0238(11) -0.0041(10) -0.0109(9) -0.0047(10)
C11 0.0334(12) 0.0349(12) 0.0209(11) -0.0035(10) -0.0083(9) -0.0051(9)
C12 0.0409(13) 0.0361(13) 0.0259(12) 0.0034(11) -0.0134(10) -0.0082(10)
C13 0.0412(13) 0.0342(13) 0.0260(12) 0.0008(11) -0.0124(10) -0.0086(10)
C14 0.0326(12) 0.0314(12) 0.0247(11) 0.0003(10) -0.0090(9) -0.0069(9)
C15 0.0335(12) 0.0320(12) 0.0259(12) 0.0026(10) -0.0104(9) -0.0070(9)
C16 0.0340(12) 0.0327(12) 0.0255(12) 0.0022(10) -0.0124(9) -0.0059(9)
C17 0.0480(15) 0.0361(13) 0.0307(13) 0.0073(11) -0.0201(11) -0.0061(10)
C18 0.0458(14) 0.0392(14) 0.0263(12) 0.0029(11) -0.0187(11) -0.0054(10)
C19 0.0316(12) 0.0334(12) 0.0228(11) -0.0023(10) -0.0122(9) -0.0037(9)
C20 0.0322(12) 0.0342(12) 0.0218(11) -0.0064(10) -0.0123(9) -0.0029(9)
N21 0.0323(10) 0.0332(10) 0.0235(10) -0.0001(8) -0.0121(8) -0.0053(8)
N22 0.0311(10) 0.0324(10) 0.0233(10) 0.0018(8) -0.0113(8) -0.0048(8)
N23 0.0319(10) 0.0317(10) 0.0236(10) -0.0007(8) -0.0106(8) -0.0041(8)
N24 0.0308(10) 0.0334(10) 0.0218(9) -0.0013(8) -0.0107(8) -0.0045(8)
C25 0.0401(14) 0.0417(14) 0.0250(12) 0.0075(11) -0.0110(10) -0.0077(10)
C26 0.0457(18) 0.068(2) 0.103(3) 0.0121(16) -0.0276(19) -0.042(2)
C27 0.0412(18) 0.088(3) 0.115(4) 0.0166(18) -0.026(2) -0.046(3)
C28 0.0508(17) 0.0552(18) 0.0387(16) 0.0144(14) -0.0104(13) -0.0112(13)
C29 0.069(2) 0.0446(19) 0.098(3) 0.0093(17) -0.014(2) -0.0233(19)
C30 0.0447(17) 0.0453(17) 0.087(3) 0.0046(14) -0.0041(16) -0.0173(17)
C31 0.061(2) 0.069(2) 0.0499(19) 0.0183(18) -0.0136(16) -0.0136(17)
N32 0.069(2) 0.0629(19) 0.081(2) 0.0175(16) -0.0093(17) -0.0177(17)
C33 0.0398(13) 0.0354(13) 0.0242(12) 0.0056(10) -0.0140(10) -0.0069(10)
C34 0.0576(17) 0.0399(14) 0.0288(13) -0.0063(12) -0.0217(12) -0.0039(11)
C35 0.077(2) 0.0401(15) 0.0306(14) -0.0123(14) -0.0255(14) 0.0017(11)
C36 0.0694(19) 0.0426(15) 0.0287(14) 0.0018(14) -0.0265(13) -0.0059(11)
C37 0.0537(16) 0.0515(16) 0.0336(14) -0.0042(13) -0.0230(12) -0.0096(12)
C38 0.0434(14) 0.0485(16) 0.0290(13) -0.0037(12) -0.0143(11) -0.0049(11)
C39 0.102(3) 0.0482(18) 0.0421(18) -0.0137(18) -0.0407(18) -0.0003(14)
N40 0.177(4) 0.075(2) 0.0516(19) -0.032(2) -0.072(2) 0.0046(16)
C41 0.0409(13) 0.0377(13) 0.0273(12) 0.0068(11) -0.0190(10) -0.0098(10)
C42 0.0435(14) 0.0429(15) 0.0335(14) 0.0042(12) -0.0144(11) -0.0093(11)
C43 0.0477(16) 0.0485(16) 0.0419(16) 0.0136(13) -0.0141(13) -0.0138(13)
C44 0.0551(17) 0.0441(16) 0.0455(16) 0.0136(13) -0.0230(14) -0.0170(13)
C45 0.0599(18) 0.0398(15) 0.0416(16) 0.0038(13) -0.0251(14) -0.0077(12)
C46 0.0449(14) 0.0381(14) 0.0303(13) 0.0036(11) -0.0168(11) -0.0069(10)
C47 0.066(2) 0.0503(19) 0.065(2) 0.0198(16) -0.0245(17) -0.0150(16)
N48 0.098(3) 0.061(2) 0.093(3) 0.0291(19) -0.021(2) -0.0113(18)
C49 0.0349(12) 0.0360(13) 0.0236(11) -0.0009(10) -0.0136(9) -0.0069(9)
N50 0.0436(12) 0.0427(12) 0.0298(11) -0.0026(10) -0.0155(9) -0.0064(9)
C51 0.0424(14) 0.0428(14) 0.0318(13) 0.0024(11) -0.0178(11) -0.0099(11)
C52 0.0518(17) 0.064(2) 0.0414(16) -0.0077(15) -0.0152(13) -0.0096(14)
C53 0.0527(18) 0.066(2) 0.0493(18) -0.0055(15) -0.0237(14) -0.0144(15)
C54 0.0556(18) 0.065(2) 0.0522(19) 0.0073(16) -0.0291(15) -0.0205(16)
C55 0.0622(18) 0.0463(16) 0.0293(14) 0.0045(14) -0.0206(13) -0.0065(12)
C56 0.0509(15) 0.0364(13) 0.0275(13) 0.0079(12) -0.0173(11) -0.0092(10)
C57 0.0534(16) 0.0469(16) 0.0281(13) -0.0073(13) -0.0118(12) -0.0016(11)
C58 0.0471(15) 0.0515(16) 0.0259(13) -0.0137(13) -0.0151(11) 0.0005(11)
N59 0.0360(11) 0.0394(12) 0.0378(12) -0.0051(9) -0.0126(9) -0.0030(9)
C60 0.076(3) 0.180(5) 0.075(3) -0.068(3) -0.004(2) -0.048(3)
C61 0.105(4) 0.268(9) 0.117(5) -0.110(6) 0.010(4) -0.095(5)
C62 0.068(3) 0.137(4) 0.091(3) -0.048(3) -0.012(2) -0.007(3)
C63 0.059(2) 0.077(3) 0.072(2) -0.028(2) -0.0114(18) 0.002(2)
C64 0.0590(19) 0.063(2) 0.0515(19) -0.0211(17) -0.0095(15) -0.0037(16)
C65 0.0420(15) 0.0517(17) 0.0529(18) -0.0126(13) -0.0096(13) -0.0100(14)
C66 0.0533(18) 0.0458(16) 0.061(2) -0.0105(14) -0.0232(15) -0.0098(14)
C67 0.058(2) 0.092(3) 0.052(2) -0.0029(19) -0.0216(16) -0.0196(19)
C68 0.048(2) 0.228(7) 0.051(2) -0.043(3) 0.0013(17) -0.040(3)
C69 0.0450(19) 0.171(5) 0.055(2) -0.037(2) -0.0106(16) -0.027(3)
C70 0.0403(14) 0.0528(17) 0.0456(16) -0.0056(13) -0.0120(12) -0.0149(13)
N71 0.0512(15) 0.0584(16) 0.0473(15) -0.0110(13) -0.0119(12) -0.0115(12)
O72 0.0626(14) 0.0719(16) 0.0690(16) -0.0144(12) -0.0269(12) -0.0208(13)
O73 0.0655(16) 0.124(2) 0.0515(15) -0.0305(16) 0.0022(12) -0.0257(15)

loop_
_atom_type_symbol
_atom_type_description
_atom_type_scat_dispersion_real
_atom_type_scat_dispersion_imag
_atom_type_scat_source
C C 0.0033 0.0016 'International Tables Vol C Tables 4.2.6.8 and 6.1.1.4'
H H 0.0000 0.0000 'International Tables Vol C Tables 4.2.6.8 and 6.1.1.4'
N N 0.0061 0.0033 'International Tables Vol C Tables 4.2.6.8 and 6.1.1.4'
O O 0.0106 0.0060 'International Tables Vol C Tables 4.2.6.8 and 6.1.1.4'
Zn Zn 0.2839 1.4301 'International Tables Vol C Tables 4.2.6.8 and 6.1.1.4'

loop_
_geom_angle_atom_site_label_1
_geom_angle_atom_site_label_2
_geom_angle_atom_site_label_3
_geom_angle
N21 Zn N22 87.53(8)
N21 Zn N24 88.70(8)
N22 Zn N24 159.44(8)
N21 Zn N23 159.30(8)
N22 Zn N23 88.51(8)
N24 Zn N23 87.92(8)
N21 Zn N59 102.01(8)
N22 Zn N59 101.91(8)
N24 Zn N59 98.64(8)
N23 Zn N59 98.68(8)
N21 C1 C20 125.6(2)
N21 C1 C2 110.0(2)
C20 C1 C2 124.4(2)
C3 C2 C1 106.7(2)
C3 C2 H2 126.6
C1 C2 H2 126.6
C2 C3 C4 106.9(2)
C2 C3 H3 126.5
C4 C3 H3 126.5
N21 C4 C5 125.7(2)
N21 C4 C3 110.1(2)
C5 C4 C3 124.1(2)
C6 C5 C4 124.8(2)
C6 C5 C25 117.7(2)
C4 C5 C25 117.4(2)
N22 C6 C5 125.3(2)
N22 C6 C7 110.2(2)
C5 C6 C7 124.5(2)
C8 C7 C6 106.5(2)
C8 C7 H7 126.7
C6 C7 H7 126.7
C7 C8 C9 107.4(2)
C7 C8 H8 126.3
C9 C8 H8 126.3
N22 C9 C10 125.3(2)
N22 C9 C8 109.8(2)
C10 C9 C8 124.9(2)
C11 C10 C9 125.9(2)
C11 C10 C33 118.6(2)
C9 C10 C33 115.5(2)
N23 C11 C10 125.7(2)
N23 C11 C12 109.6(2)
C10 C11 C12 124.7(2)
C13 C12 C11 107.0(2)
C13 C12 H12 126.5
C11 C12 H12 126.5
C12 C13 C14 106.9(2)
C12 C13 H13 126.5
C14 C13 H13 126.5
N23 C14 C15 125.9(2)
N23 C14 C13 109.5(2)
C15 C14 C13 124.6(2)
C14 C15 C16 125.0(2)
C14 C15 C41 117.6(2)
C16 C15 C41 117.3(2)
N24 C16 C15 125.2(2)
N24 C16 C17 109.5(2)
C15 C16 C17 125.3(2)
C18 C17 C16 107.0(2)
C18 C17 H17 126.5
C16 C17 H17 126.5
C17 C18 C19 107.1(2)
C17 C18 H18 126.4
C19 C18 H18 126.4
N24 C19 C20 125.6(2)
N24 C19 C18 109.8(2)
C20 C19 C18 124.5(2)
C1 C20 C19 125.9(2)
C1 C20 C49 116.7(2)
C19 C20 C49 117.3(2)
C4 N21 C1 106.19(19)
C4 N21 Zn 127.77(16)
C1 N21 Zn 125.93(16)
C6 N22 C9 106.15(19)
C6 N22 Zn 127.81(16)
C9 N22 Zn 125.64(16)
C14 N23 C11 106.89(19)
C14 N23 Zn 126.66(15)
C11 N23 Zn 125.73(16)
C19 N24 C16 106.62(19)
C19 N24 Zn 125.45(16)
C16 N24 Zn 127.54(15)
C26 C25 C30 118.2(3)
C26 C25 C5 121.6(3)
C30 C25 C5 120.2(3)
C25 C26 C27 121.6(3)
C25 C26 H26 119.2
C27 C26 H26 119.2
C28 C27 C26 120.1(3)
C28 C27 H27 120.0
C26 C27 H27 120.0
C27 C28 C29 120.1(3)
C27 C28 C31 120.8(3)
C29 C28 C31 119.1(3)
C28 C29 C30 119.0(3)
C28 C29 H29 120.5
C30 C29 H29 120.5
C25 C30 C29 121.0(3)
C25 C30 H30 119.5
C29 C30 H30 119.5
N32 C31 C28 177.4(4)
C38 C33 C34 119.5(2)
C38 C33 C10 121.2(2)
C34 C33 C10 119.3(2)
C35 C34 C33 121.0(3)
C35 C34 H34 119.5
C33 C34 H34 119.5
C34 C35 C36 119.2(3)
C34 C35 H35 120.4
C36 C35 H35 120.4
C37 C36 C35 120.6(2)
C37 C36 C39 119.8(3)
C35 C36 C39 119.5(3)
C36 C37 C38 119.4(3)
C36 C37 H37 120.3
C38 C37 H37 120.3
C33 C38 C37 120.3(3)
C33 C38 H38 119.9
C37 C38 H38 119.9
N40 C39 C36 179.6(5)
C46 C41 C42 119.0(2)
C46 C41 C15 120.6(2)
C42 C41 C15 120.4(2)
C43 C42 C41 120.2(3)
C43 C42 H42 119.9
C41 C42 H42 119.9
C42 C43 C44 120.2(3)
C42 C43 H43 119.9
C44 C43 H43 119.9
C45 C44 C43 119.8(3)
C45 C44 C47 119.6(3)
C43 C44 C47 120.6(3)
C46 C45 C44 119.3(3)
C46 C45 H45 120.4
C44 C45 H45 120.4
C45 C46 C41 121.5(3)
C45 C46 H46 119.3
C41 C46 H46 119.3
N48 C47 C44 178.4(4)
N50 C49 C58 122.8(2)
N50 C49 C20 117.1(2)
C58 C49 C20 120.2(2)
C49 N50 C51 118.0(2)
N50 C51 C52 118.7(3)
N50 C51 C56 121.9(2)
C52 C51 C56 119.4(2)
C53 C52 C51 120.2(3)
C53 C52 H52 119.9
C51 C52 H52 119.9
C52 C53 C54 120.9(3)
C52 C53 H53 119.6
C54 C53 H53 119.6
C55 C54 C53 118.9(3)
C55 C54 H54 120.6
C53 C54 H54 120.6
C54 C55 C56 122.2(3)
C54 C55 H55 118.9
C56 C55 H55 118.9
C57 C56 C51 117.9(2)
C57 C56 C55 123.6(3)
C51 C56 C55 118.5(3)
C58 C57 C56 119.6(3)
C58 C57 H57 120.2
C56 C57 H57 120.2
C57 C58 C49 119.7(2)
C57 C58 H58 120.1
C49 C58 H58 120.1
C60 N59 C64 114.8(3)
C60 N59 Zn 122.1(2)
C64 N59 Zn 122.9(2)
N59 C60 C61 123.9(4)
N59 C60 H60 118.1
C61 C60 H60 118.1
C62 C61 C60 119.0(5)
C62 C61 H61 120.5
C60 C61 H61 120.5
C61 C62 C63 119.4(4)
C61 C62 H62 120.3
C63 C62 H62 120.3
C62 C63 C64 118.5(4)
C62 C63 H63 120.8
C64 C63 H63 120.8
N59 C64 C63 124.4(3)
N59 C64 H64 117.8
C63 C64 H64 117.8
C70 C65 C66 118.4(3)
C70 C65 H65 120.8
C66 C65 H65 120.8
C67 C66 C65 120.6(3)
C67 C66 H66 119.7
C65 C66 H66 119.7
C66 C67 C68 119.7(3)
C66 C67 H67 120.2
C68 C67 H67 120.2
C67 C68 C69 120.4(3)
C67 C68 H68 119.8
C69 C68 H68 119.8
C70 C69 C68 119.4(3)
C70 C69 H69 120.3
C68 C69 H69 120.3
C69 C70 C65 121.6(3)
C69 C70 N71 119.3(3)
C65 C70 N71 119.1(3)
O73 N71 O72 123.2(3)
O73 N71 C70 118.1(3)
O72 N71 C70 118.6(3)

loop_
_geom_bond_atom_site_label_1
_geom_bond_atom_site_label_2
_geom_bond_distance
_geom_bond_publ_flag
Zn N21 2.0704(19) y
Zn N22 2.0784(19) y
Zn N24 2.081(2) y
Zn N23 2.0819(19) y
Zn N59 2.129(2) y
C1 N21 1.376(3) ?
C1 C20 1.395(3) ?
C1 C2 1.446(3) ?
C2 C3 1.359(4) ?
C2 H2 0.9500 ?
C3 C4 1.445(3) ?
C3 H3 0.9500 ?
C4 N21 1.370(3) ?
C4 C5 1.407(4) ?
C5 C6 1.406(3) ?
C5 C25 1.500(3) ?
C6 N22 1.369(3) ?
C6 C7 1.446(4) ?
C7 C8 1.356(4) ?
C7 H7 0.9500 ?
C8 C9 1.437(3) ?
C8 H8 0.9500 ?
C9 N22 1.379(3) ?
C9 C10 1.408(3) ?
C10 C11 1.395(4) ?
C10 C33 1.504(3) ?
C11 N23 1.372(3) ?
C11 C12 1.447(3) ?
C12 C13 1.356(4) ?
C12 H12 0.9500 ?
C13 C14 1.452(3) ?
C13 H13 0.9500 ?
C14 N23 1.371(3) ?
C14 C15 1.411(3) ?
C15 C16 1.410(3) ?
C15 C41 1.491(3) ?
C16 N24 1.372(3) ?
C16 C17 1.443(3) ?
C17 C18 1.354(4) ?
C17 H17 0.9500 ?
C18 C19 1.437(3) ?
C18 H18 0.9500 ?
C19 N24 1.370(3) ?
C19 C20 1.401(3) ?
C20 C49 1.504(3) ?
C25 C26 1.357(4) ?
C25 C30 1.383(4) ?
C26 C27 1.393(5) ?
C26 H26 0.9500 ?
C27 C28 1.346(5) ?
C27 H27 0.9500 ?
C28 C29 1.391(5) ?
C28 C31 1.448(4) ?
C29 C30 1.392(5) ?
C29 H29 0.9500 ?
C30 H30 0.9500 ?
C31 N32 1.142(4) ?
C33 C38 1.386(4) ?
C33 C34 1.390(4) ?
C34 C35 1.383(4) ?
C34 H34 0.9500 ?
C35 C36 1.394(4) ?
C35 H35 0.9500 ?
C36 C37 1.389(4) ?
C36 C39 1.444(4) ?
C37 C38 1.397(4) ?
C37 H37 0.9500 ?
C38 H38 0.9500 ?
C39 N40 1.136(4) ?
C41 C46 1.383(4) ?
C41 C42 1.407(4) ?
C42 C43 1.372(4) ?
C42 H42 0.9500 ?
C43 C44 1.398(4) ?
C43 H43 0.9500 ?
C44 C45 1.398(4) ?
C44 C47 1.434(4) ?
C45 C46 1.377(4) ?
C45 H45 0.9500 ?
C46 H46 0.9500 ?
C47 N48 1.152(4) ?
C49 N50 1.326(3) ?
C49 C58 1.399(4) ?
N50 C51 1.382(3) ?
C51 C52 1.382(4) ?
C51 C56 1.415(4) ?
C52 C53 1.370(4) ?
C52 H52 0.9500 ?
C53 C54 1.437(5) ?
C53 H53 0.9500 ?
C54 C55 1.311(4) ?
C54 H54 0.9500 ?
C55 C56 1.428(4) ?
C55 H55 0.9500 ?
C56 C57 1.392(4) ?
C57 C58 1.371(4) ?
C57 H57 0.9500 ?
C58 H58 0.9500 ?
N59 C60 1.299(4) ?
N59 C64 1.321(4) ?
C60 C61 1.410(6) ?
C60 H60 0.9500 ?
C61 C62 1.309(7) ?
C61 H61 0.9500 ?
C62 C63 1.335(6) ?
C62 H62 0.9500 ?
C63 C64 1.385(5) ?
C63 H63 0.9500 ?
C64 H64 0.9500 ?
C65 C70 1.379(4) ?
C65 C66 1.388(4) ?
C65 H65 0.9500 ?
C66 C67 1.363(5) ?
C66 H66 0.9500 ?
C67 C68 1.374(5) ?
C67 H67 0.9500 ?
C68 C69 1.382(5) ?
C68 H68 0.9500 ?
C69 C70 1.349(5) ?
C69 H69 0.9500 ?
C70 N71 1.462(4) ?
N71 O73 1.223(3) ?
N71 O72 1.226(3) ?

loop_
_geom_hbond_atom_site_label_D
_geom_hbond_atom_site_label_H
_geom_hbond_atom_site_label_A
_geom_hbond_site_symmetry_A
_geom_hbond_distance_DH
_geom_hbond_distance_HA
_geom_hbond_distance_DA
_geom_hbond_angle_DHA
_geom_hbond_publ_flag
C2 H2 N40^a^' 1_554 0.95 2.58 3.439(4) 151 yes
C7 H7 N48^b^' 1_645 0.95 2.59 3.498(4) 161 yes
C38 H38 O73^c^' 2_666 0.95 2.47 3.263(4) 140 yes
C58 H58 N24^d^' 2_675 0.95 2.59 3.348(3) 137 yes
C68 H68 N50^e^' 2_566 0.95 2.57 3.482(5) 162 yes
C17 H17 N32^f^' 1_465 0.95 2.96 3.828(4) 153 yes
